data_7100616
loop_
_publ_author_name
'Perez, Julio'
'Laura Ion'
'Richard A. Kowenicki'
'M. McPartlin'
'Dolores Morales'
'Lucia Riera'
'V. Riera'

_publ_section_title
;
ruthenium biimidazole complexes as anion receptors
;
_journal_name_full 'Chemical Communications'
_journal_paper_doi 10.1039/b510016j
_journal_year 2006
_chemical_formula_moiety 'C16 H20 Cl Ru, 2Cl, 0.5(C1 H2 CL2), H2 O1'
_chemical_formula_sum 'C16.5 H23 Cl3 N4 O Ru'
_chemical_formula_weight 500.81
_space_group_IT_number 2
_symmetry_cell_setting triclinic
_symmetry_space_group_name_Hall '-P 1'
_symmetry_space_group_name_H-M 'P -1'
_cell_angle_alpha 104.49(3)
_cell_angle_beta 92.84(3)
_cell_angle_gamma 110.07(3)
_cell_formula_units_Z 4
_cell_length_a 11.094(2)
_cell_length_b 12.523(3)
_cell_length_c 17.560(4)
_cell_measurement_temperature 293(2)
_cell_volume 2193.9(8)
_diffrn_ambient_temperature 293(2)
_exptl_crystal_density_diffrn 1.516
_cod_original_formula_sum 'C16.50 H23 Cl3 N4 O Ru'
_cod_database_code 7100616

loop_
_symmetry_equiv_pos_as_xyz
'x, y, z'
'-x, -y, -z'

loop_
_atom_site_label
_atom_site_type_symbol
_atom_site_fract_x
_atom_site_fract_y
_atom_site_fract_z
_atom_site_U_iso_or_equiv
_atom_site_adp_type
_atom_site_occupancy
_atom_site_symmetry_multiplicity
_atom_site_calc_flag
_atom_site_refinement_flags
_atom_site_disorder_assembly
_atom_site_disorder_group
Ru1 Ru 0.96975(7) 0.47887(7) 0.78317(4) 0.0312(3) Uani 1 1 d . . .
Cl1 Cl 0.8743(2) 0.2897(2) 0.80805(15) 0.0436(6) Uani 1 1 d . . .
N1 N 0.5362(7) 0.3387(6) 0.4091(4) 0.0303(18) Uani 1 1 d . . .
C1 C 0.1500(8) 0.0873(8) 0.3421(5) 0.033(2) Uani 1 1 d . . .
Ru2 Ru 0.35976(7) 0.19522(6) 0.37245(4) 0.0279(3) Uani 1 1 d . . .
C2 C 0.1715(8) 0.2121(8) 0.3550(6) 0.036(2) Uani 1 1 d . . .
H2 H 0.1277 0.2471 0.3910 0.043 Uiso 1 1 calc R . .
Cl3 Cl 0.3539(2) 0.22405(19) 0.51302(13) 0.0349(6) Uani 1 1 d . . .
N3 N 0.4947(7) 0.1173(6) 0.3898(5) 0.0333(19) Uani 1 1 d . . .
C3 C 0.2557(9) 0.2799(8) 0.3149(6) 0.035(2) Uani 1 1 d . . .
H3 H 0.2659 0.3592 0.3242 0.042 Uiso 1 1 calc R . .
N2 N 0.7439(8) 0.4120(7) 0.4565(5) 0.037(2) Uani 1 1 d . . .
H2A H 0.8203 0.4158 0.4722 0.044 Uiso 1 1 calc R . .
N4 N 0.6903(8) 0.1314(7) 0.4319(5) 0.040(2) Uani 1 1 d . . .
H4A H 0.7721 0.1619 0.4494 0.048 Uiso 1 1 calc R . .
C4 C 0.3277(9) 0.2330(9) 0.2596(6) 0.042(3) Uani 1 1 d . . .
C5 C 0.3055(10) 0.1110(9) 0.2454(5) 0.041(3) Uani 1 1 d . . .
H5 H 0.3495 0.0767 0.2092 0.049 Uiso 1 1 calc R . .
C6 C 0.2176(8) 0.0395(8) 0.2852(5) 0.034(2) Uani 1 1 d . . .
H6 H 0.2042 -0.0408 0.2735 0.041 Uiso 1 1 calc R . .
C7 C 0.0659(9) 0.0201(8) 0.3909(6) 0.040(2) Uani 1 1 d . . .
H7 H 0.0733 0.0761 0.4427 0.048 Uiso 1 1 calc R . .
C8 C -0.0760(10) -0.0292(10) 0.3517(8) 0.062(3) Uani 1 1 d . . .
H8A H -0.1298 -0.0731 0.3831 0.094 Uiso 1 1 calc R . .
H8B H -0.0850 -0.0806 0.2993 0.094 Uiso 1 1 calc R . .
H8C H -0.1022 0.0352 0.3482 0.094 Uiso 1 1 calc R . .
C9 C 0.1057(10) -0.0794(10) 0.4057(7) 0.053(3) Uani 1 1 d . . .
H9A H 0.1943 -0.0469 0.4311 0.079 Uiso 1 1 calc R . .
H9B H 0.0971 -0.1369 0.3559 0.079 Uiso 1 1 calc R . .
H9C H 0.0507 -0.1169 0.4394 0.079 Uiso 1 1 calc R . .
C10 C 0.4266(11) 0.3102(11) 0.2217(7) 0.061(3) Uani 1 1 d . . .
H10A H 0.4281 0.3898 0.2388 0.092 Uiso 1 1 calc R . .
H10B H 0.4043 0.2804 0.1649 0.092 Uiso 1 1 calc R . .
H10C H 0.5106 0.3099 0.2372 0.092 Uiso 1 1 calc R . .
N11 N 1.1002(7) 0.5298(7) 0.8887(4) 0.0353(19) Uani 1 1 d . . .
C11 C 0.5792(9) 0.4608(8) 0.4279(6) 0.035(2) Uani 1 1 d . . .
H11 H 0.5284 0.5044 0.4213 0.042 Uiso 1 1 calc R . .
C12 C 0.7074(9) 0.5068(8) 0.4574(6) 0.036(2) Uani 1 1 d . . .
H12 H 0.7603 0.5867 0.4748 0.043 Uiso 1 1 calc R . .
N13 N 1.1186(7) 0.4208(7) 0.7470(5) 0.0357(19) Uani 1 1 d . . .
C13 C 0.6386(8) 0.3126(7) 0.4265(5) 0.026(2) Uani 1 1 d . . .
C14 C 0.6158(9) 0.1901(8) 0.4162(5) 0.032(2) Uani 1 1 d . . .
N12 N 1.2776(8) 0.5322(7) 0.9522(5) 0.045(2) Uani 1 1 d . . .
H12A H 1.3478 0.5196 0.9609 0.054 Uiso 1 1 calc R . .
N14 N 1.3016(8) 0.3947(7) 0.7740(5) 0.038(2) Uani 1 1 d . . .
H14A H 1.3704 0.3966 0.8000 0.046 Uiso 1 1 calc R . .
C15 C 0.4910(10) 0.0048(9) 0.3893(6) 0.043(3) Uani 1 1 d . . .
H15 H 0.4180 -0.0648 0.3740 0.052 Uiso 1 1 calc R . .
C16 C 0.6131(9) 0.0148(9) 0.4153(6) 0.041(2) Uani 1 1 d . . .
H16 H 0.6390 -0.0465 0.4207 0.049 Uiso 1 1 calc R . .
C21 C 1.0010(11) 0.6618(9) 0.7885(7) 0.049(3) Uani 1 1 d . . .
C22 C 0.8884(13) 0.6143(11) 0.8213(6) 0.053(3) Uani 1 1 d . . .
H22 H 0.8808 0.6556 0.8717 0.064 Uiso 1 1 calc R . .
C23 C 0.7877(10) 0.5081(10) 0.7815(7) 0.049(3) Uani 1 1 d . . .
H23 H 0.7169 0.4782 0.8065 0.059 Uiso 1 1 calc R . .
C24 C 0.7924(10) 0.4452(9) 0.7029(7) 0.048(3) Uani 1 1 d . . .
C25 C 0.9032(12) 0.4937(11) 0.6700(6) 0.051(3) Uani 1 1 d . . .
H25 H 0.9104 0.4548 0.6189 0.061 Uiso 1 1 calc R . .
C26 C 1.0040(10) 0.5996(11) 0.7120(7) 0.053(3) Uani 1 1 d . . .
H26 H 1.0755 0.6292 0.6874 0.064 Uiso 1 1 calc R . .
C27 C 1.1082(16) 0.7753(11) 0.8352(10) 0.103(6) Uani 1 1 d . . .
H27 H 1.1121 0.7758 0.8911 0.124 Uiso 1 1 calc R . .
C28 C 1.0737(19) 0.8793(12) 0.8291(13) 0.141(8) Uani 1 1 d . . .
H28A H 1.1391 0.9513 0.8619 0.212 Uiso 1 1 calc R . .
H28B H 0.9913 0.8714 0.8467 0.212 Uiso 1 1 calc R . .
H28C H 1.0687 0.8816 0.7748 0.212 Uiso 1 1 calc R . .
C29 C 1.2393(16) 0.7822(19) 0.8120(18) 0.199(14) Uani 1 1 d . . .
H29A H 1.2574 0.7156 0.8196 0.299 Uiso 1 1 calc R . .
H29B H 1.3049 0.8543 0.8445 0.299 Uiso 1 1 calc R . .
H29C H 1.2391 0.7809 0.7571 0.299 Uiso 1 1 calc R . .
C30 C 0.6863(15) 0.3292(11) 0.6613(11) 0.117(7) Uani 1 1 d . . .
H30A H 0.6195 0.3124 0.6942 0.176 Uiso 1 1 calc R . .
H30B H 0.7209 0.2673 0.6513 0.176 Uiso 1 1 calc R . .
H30C H 0.6504 0.3333 0.6117 0.176 Uiso 1 1 calc R . .
C31 C 1.1129(12) 0.5873(10) 0.9688(6) 0.053(3) Uani 1 1 d . . .
H31 H 1.0550 0.6196 0.9921 0.063 Uiso 1 1 calc R . .
C32 C 1.2209(11) 0.5895(10) 1.0076(7) 0.054(3) Uani 1 1 d . . .
H32 H 1.2516 0.6233 1.0617 0.065 Uiso 1 1 calc R . .
C33 C 1.2026(10) 0.4995(8) 0.8819(5) 0.037(2) Uani 1 1 d . . .
C34 C 1.2127(9) 0.4388(8) 0.8043(6) 0.037(2) Uani 1 1 d . . .
C35 C 1.1491(9) 0.3617(8) 0.6769(6) 0.036(2) Uani 1 1 d . . .
H35 H 1.1006 0.3367 0.6267 0.043 Uiso 1 1 calc R . .
C36 C 1.2604(10) 0.3466(9) 0.6939(6) 0.045(3) Uani 1 1 d . . .
H36 H 1.3023 0.3098 0.6576 0.054 Uiso 1 1 calc R . .
Cl2 Cl 1.5266(4) 0.4489(6) 0.8960(2) 0.0425(9) Uiso 0.761(11) 1 d P A 1
Cl2' Cl 1.5552(13) 0.5039(18) 0.9033(7) 0.0425(9) Uiso 0.239(11) 1 d P A 2
Cl4 Cl 0.9679(2) 0.3223(2) 0.48026(14) 0.0377(6) Uani 1 1 d . . .
Cl1S Cl 1.6243(10) 0.8910(9) 1.2141(6) 0.120(4) Uani 0.50 1 d P B 1
Cl2S Cl 1.4657(12) 0.9132(11) 1.0953(9) 0.135(4) Uani 0.50 1 d P B 1
C1S C 1.468(3) 0.839(3) 1.1549(19) 0.091(9) Uiso 0.50 1 d P B 1
H1S1 H 1.4456 0.7565 1.1252 0.109 Uiso 0.50 1 calc PR B 1
H1S2 H 1.4038 0.8433 1.1896 0.109 Uiso 0.50 1 calc PR B 1
O1W O 1.6122(18) 0.9164(17) 1.2647(14) 0.010(5) Uiso 0.25 1 d P C 2
O1W' O 1.539(3) 0.919(2) 1.2039(16) 0.040(7) Uiso 0.25 1 d P D 3
O2W O 1.432(3) 0.939(3) 1.0706(17) 0.103(10) Uiso 0.50 1 d P E 2
Cl3S Cl 1.2167(13) 0.1344(7) 1.0357(5) 0.102(3) Uani 0.50 1 d P F 1
Cl4S Cl 1.1174(15) 0.2343(11) 0.9412(8) 0.099(4) Uani 0.50 1 d P F 1
C2S C 1.255(2) 0.240(2) 0.9784(14) 0.056(6) Uiso 0.50 1 d P F 1
H2S1 H 1.3056 0.3186 1.0121 0.068 Uiso 0.50 1 calc PR F 1
H2S2 H 1.3032 0.2178 0.9367 0.068 Uiso 0.50 1 calc PR F 1
O3W O 1.287(3) 0.133(3) 1.019(2) 0.126(13) Uiso 0.50 1 d P G 2
O4W O 1.113(2) 0.223(2) 0.9138(13) 0.038(6) Uiso 0.50 1 d P H 2

loop_
_atom_site_aniso_label
_atom_site_aniso_U_11
_atom_site_aniso_U_22
_atom_site_aniso_U_33
_atom_site_aniso_U_23
_atom_site_aniso_U_13
_atom_site_aniso_U_12
Ru1 0.0354(5) 0.0364(5) 0.0292(5) 0.0129(4) 0.0076(4) 0.0193(4)
Cl1 0.0526(16) 0.0421(15) 0.0470(15) 0.0210(12) 0.0182(13) 0.0232(13)
N1 0.026(4) 0.036(5) 0.041(5) 0.021(4) 0.006(4) 0.020(4)
C1 0.027(5) 0.029(6) 0.038(6) 0.003(4) 0.002(5) 0.010(4)
Ru2 0.0278(5) 0.0282(5) 0.0349(5) 0.0125(3) 0.0072(4) 0.0160(4)
C2 0.021(5) 0.043(6) 0.047(6) 0.010(5) -0.002(5) 0.018(5)
Cl3 0.0431(14) 0.0328(13) 0.0351(13) 0.0130(11) 0.0094(11) 0.0187(11)
N3 0.034(5) 0.031(5) 0.045(5) 0.014(4) 0.009(4) 0.020(4)
C3 0.035(6) 0.034(6) 0.041(6) 0.015(5) -0.003(5) 0.016(5)
N2 0.041(5) 0.043(5) 0.043(5) 0.021(4) 0.011(4) 0.027(5)
N4 0.042(5) 0.049(6) 0.047(5) 0.020(4) 0.009(4) 0.035(5)
C4 0.039(6) 0.049(7) 0.045(6) 0.021(5) -0.002(5) 0.019(5)
C5 0.045(6) 0.053(7) 0.028(5) 0.008(5) 0.008(5) 0.023(5)
C6 0.027(5) 0.020(5) 0.038(6) 0.000(4) -0.009(5) -0.004(4)
C7 0.030(6) 0.035(6) 0.051(6) 0.011(5) 0.008(5) 0.008(5)
C8 0.038(7) 0.060(8) 0.091(9) 0.033(7) 0.014(6) 0.012(6)
C9 0.041(6) 0.064(8) 0.063(8) 0.035(6) 0.020(6) 0.016(6)
C10 0.065(8) 0.069(8) 0.063(8) 0.039(7) 0.018(7) 0.025(7)
N11 0.035(5) 0.049(5) 0.028(5) 0.009(4) 0.001(4) 0.026(4)
C11 0.043(7) 0.025(6) 0.045(6) 0.017(5) 0.013(5) 0.018(5)
C12 0.032(6) 0.026(5) 0.047(6) 0.012(5) 0.008(5) 0.005(5)
N13 0.037(5) 0.048(5) 0.032(5) 0.019(4) 0.013(4) 0.021(4)
C13 0.025(5) 0.019(5) 0.034(5) 0.011(4) 0.008(4) 0.004(5)
C14 0.033(6) 0.041(6) 0.034(6) 0.017(5) 0.010(5) 0.021(5)
N12 0.045(5) 0.060(6) 0.038(5) 0.008(4) 0.008(5) 0.033(5)
N14 0.035(5) 0.052(5) 0.040(5) 0.017(4) 0.009(4) 0.027(4)
C15 0.043(7) 0.036(6) 0.055(7) 0.013(5) 0.014(5) 0.019(5)
C16 0.038(6) 0.032(6) 0.058(7) 0.019(5) 0.009(5) 0.016(5)
C21 0.069(8) 0.034(6) 0.043(7) 0.009(5) -0.018(6) 0.024(6)
C22 0.085(9) 0.072(9) 0.031(6) 0.014(6) 0.014(7) 0.063(8)
C23 0.034(6) 0.062(8) 0.069(9) 0.035(7) 0.018(6) 0.028(6)
C24 0.045(7) 0.042(7) 0.054(8) 0.010(6) -0.028(6) 0.020(6)
C25 0.076(9) 0.076(9) 0.032(6) 0.024(6) 0.012(6) 0.060(8)
C26 0.031(6) 0.076(9) 0.065(9) 0.048(8) 0.001(6) 0.015(6)
C27 0.110(13) 0.041(8) 0.134(14) 0.037(9) -0.064(11) -0.001(8)
C28 0.152(17) 0.039(9) 0.19(2) 0.026(10) -0.072(15) -0.002(10)
C29 0.051(11) 0.138(18) 0.39(4) 0.15(2) -0.059(16) -0.034(11)
C30 0.093(11) 0.046(8) 0.171(17) 0.027(9) -0.080(12) -0.009(8)
C31 0.073(9) 0.069(8) 0.034(7) 0.015(6) 0.018(6) 0.047(7)
C32 0.052(7) 0.078(8) 0.038(6) 0.016(6) -0.004(6) 0.033(7)
C33 0.048(7) 0.043(6) 0.019(6) 0.006(5) -0.001(5) 0.018(5)
C34 0.032(6) 0.039(6) 0.043(6) 0.019(5) -0.002(5) 0.012(5)
C35 0.040(6) 0.032(6) 0.029(6) 0.005(4) 0.005(5) 0.008(5)
C36 0.047(7) 0.042(6) 0.051(8) 0.015(5) 0.015(6) 0.022(5)
Cl4 0.0299(13) 0.0471(15) 0.0429(14) 0.0148(12) 0.0067(11) 0.0208(12)
Cl1S 0.109(7) 0.119(7) 0.071(6) -0.013(5) 0.025(5) -0.005(6)
Cl2S 0.107(8) 0.106(8) 0.167(11) 0.023(8) -0.022(7) 0.026(6)
Cl3S 0.153(10) 0.071(5) 0.064(5) 0.016(4) -0.010(6) 0.026(6)
Cl4S 0.133(9) 0.072(6) 0.085(9) 0.009(7) 0.026(8) 0.039(5)

loop_
_geom_bond_atom_site_label_1
_geom_bond_atom_site_label_2
_geom_bond_distance
_geom_bond_site_symmetry_2
_geom_bond_publ_flag
Ru1 N13 2.087(7) . ?
Ru1 N11 2.108(7) . ?
Ru1 C26 2.143(10) . ?
Ru1 C25 2.159(10) . ?
Ru1 C22 2.164(9) . ?
Ru1 C21 2.173(9) . ?
Ru1 C23 2.173(9) . ?
Ru1 C24 2.213(9) . ?
Ru1 Cl1 2.401(3) . ?
N1 C13 1.328(11) . ?
N1 C11 1.380(11) . ?
N1 Ru2 2.087(7) . ?
C1 C6 1.415(13) . ?
C1 C2 1.454(13) . ?
C1 C7 1.488(13) . ?
C1 Ru2 2.210(9) . ?
Ru2 N3 2.096(7) . ?
Ru2 C5 2.169(9) . ?
Ru2 C3 2.177(9) . ?
Ru2 C2 2.185(8) . ?
Ru2 C4 2.188(9) . ?
Ru2 C6 2.189(9) . ?
Ru2 Cl3 2.411(2) . ?
C2 C3 1.382(13) . ?
N3 C14 1.317(12) . ?
N3 C15 1.393(12) . ?
C3 C4 1.427(14) . ?
N2 C13 1.343(11) . ?
N2 C12 1.376(11) . ?
N4 C14 1.339(11) . ?
N4 C16 1.362(12) . ?
C4 C5 1.415(14) . ?
C4 C10 1.500(14) . ?
C5 C6 1.422(13) . ?
C7 C9 1.531(14) . ?
C7 C8 1.532(14) . ?
N11 C33 1.318(12) . ?
N11 C31 1.386(12) . ?
C11 C12 1.356(13) . ?
N13 C34 1.332(12) . ?
N13 C35 1.391(11) . ?
C13 C14 1.429(13) . ?
N12 C33 1.340(12) . ?
N12 C32 1.370(13) . ?
N14 C34 1.357(12) . ?
N14 C36 1.368(13) . ?
C15 C16 1.361(14) . ?
C21 C26 1.382(16) . ?
C21 C22 1.408(16) . ?
C21 C27 1.506(17) . ?
C22 C23 1.394(16) . ?
C23 C24 1.421(16) . ?
C24 C25 1.396(15) . ?
C24 C30 1.496(16) . ?
C25 C26 1.401(16) . ?
C27 C28 1.504(19) . ?
C27 C29 1.51(3) . ?
C31 C32 1.338(15) . ?
C33 C34 1.414(14) . ?
C35 C36 1.342(13) . ?
Cl1S C1S 1.79(3) . ?
Cl2S C1S 1.57(3) . ?
Cl3S C2S 1.80(2) . ?
Cl4S C2S 1.60(3) . ?
